data_1508749
loop_
_publ_author_name
'Wang, Lu'
'Xie, Xin'
'Liu, Yuanhong'

_publ_section_title
;
 Facile Synthesis of Fully Substituted Dihydro-\b-carbolines via
 Br\/onsted Acid Promoted Cascade Reactions of \a-Indolyl Propargylic
 Alcohols with Nitrones.
;
_journal_issue 23
_journal_name_full 'Organic letters'
_journal_page_first 5848
_journal_page_last 5851
_journal_paper_doi 10.1021/ol302695p
_journal_volume 14
_journal_year 2012
_chemical_formula_sum 'C31 H23 N O2'
_chemical_formula_weight 441.50
_chemical_name_systematic
; 
 ? 
;
_space_group_IT_number 14
_symmetry_cell_setting monoclinic
_symmetry_space_group_name_Hall '-P 2ybc'
_symmetry_space_group_name_H-M 'P 1 21/c 1'
_atom_sites_solution_hydrogens geom
_atom_sites_solution_primary direct
_atom_sites_solution_secondary difmap
_audit_creation_method SHELXL-97
_cell_angle_alpha 90.00
_cell_angle_beta 92.4260(10)
_cell_angle_gamma 90.00
_cell_formula_units_Z 4
_cell_length_a 11.0527(9)
_cell_length_b 18.2393(14)
_cell_length_c 11.3777(9)
_cell_measurement_reflns_used 4441
_cell_measurement_temperature 293(2)
_cell_measurement_theta_max 53.933
_cell_measurement_theta_min 5.506
_cell_volume 2291.6(3)
_computing_cell_refinement 'Bruker SMART'
_computing_data_collection 'Bruker SMART'
_computing_data_reduction 'Bruker SHELXTL'
_computing_molecular_graphics 'Bruker SHELXTL'
_computing_publication_material 'Bruker SHELXTL'
_computing_structure_refinement 'SHELXL-97 (Sheldrick, 1997)'
_computing_structure_solution 'SHELXS-97 (Sheldrick, 1990)'
_diffrn_ambient_temperature 293(2)
_diffrn_measured_fraction_theta_full 0.996
_diffrn_measured_fraction_theta_max 0.996
_diffrn_measurement_device_type 'CCD area detector'
_diffrn_measurement_method 'phi and omega scans'
_diffrn_radiation_monochromator graphite
_diffrn_radiation_source 'fine-focus sealed tube'
_diffrn_radiation_type MoK\a
_diffrn_radiation_wavelength 0.71073
_diffrn_reflns_av_R_equivalents 0.0210
_diffrn_reflns_av_sigmaI/netI 0.0259
_diffrn_reflns_limit_h_max 6
_diffrn_reflns_limit_h_min -13
_diffrn_reflns_limit_k_max 22
_diffrn_reflns_limit_k_min -21
_diffrn_reflns_limit_l_max 13
_diffrn_reflns_limit_l_min -14
_diffrn_reflns_number 12312
_diffrn_reflns_theta_full 26.00
_diffrn_reflns_theta_max 26.00
_diffrn_reflns_theta_min 1.84
_exptl_absorpt_coefficient_mu 0.079
_exptl_absorpt_correction_T_max 1.00000
_exptl_absorpt_correction_T_min 0.65754
_exptl_absorpt_correction_type empirical
_exptl_absorpt_process_details sadabs
_exptl_crystal_colour yellow
_exptl_crystal_density_diffrn 1.280
_exptl_crystal_density_method 'not measured'
_exptl_crystal_description prismatic
_exptl_crystal_F_000 928
_exptl_crystal_size_max 0.358
_exptl_crystal_size_mid 0.317
_exptl_crystal_size_min 0.106
_refine_diff_density_max 0.182
_refine_diff_density_min -0.153
_refine_diff_density_rms 0.032
_refine_ls_extinction_method none
_refine_ls_goodness_of_fit_ref 1.043
_refine_ls_hydrogen_treatment constr
_refine_ls_matrix_type full
_refine_ls_number_parameters 307
_refine_ls_number_reflns 4486
_refine_ls_number_restraints 0
_refine_ls_restrained_S_all 1.043
_refine_ls_R_factor_all 0.0485
_refine_ls_R_factor_gt 0.0387
_refine_ls_shift/su_max 0.000
_refine_ls_shift/su_mean 0.000
_refine_ls_structure_factor_coef Fsqd
_refine_ls_weighting_details 'calc w=1/[\s^2^(Fo^2^)+(0.0552P)^2^+0.3444P] where P=(Fo^2^+2Fc^2^)/3'
_refine_ls_weighting_scheme calc
_refine_ls_wR_factor_gt 0.1021
_refine_ls_wR_factor_ref 0.1090
_reflns_number_gt 3663
_reflns_number_total 4486
_reflns_threshold_expression >2sigma(I)
_cod_data_source_file ol302695p_si_004.cif
_cod_data_source_block cd211379
_cod_depositor_comments
;
The following automatic conversions were performed:

'_symmetry_cell_setting' value 'Monoclinic' changed to 'monoclinic'
according to /home/saulius/struct/CIF-dictionaries/cif_core.dic
dictionary named 'cif_core.dic' version 2.4.2 from 2011-04-26.

Automatic conversion script
Id: cif_fix_values 1891 2012-01-12 08:04:46Z andrius 
;
_cod_original_sg_symbol_H-M P2(1)/c
_cod_database_code 1508749

loop_
_symmetry_equiv_pos_as_xyz
'x, y, z'
'-x, y+1/2, -z+1/2'
'-x, -y, -z'
'x, -y-1/2, z-1/2'

loop_
_atom_site_label
_atom_site_type_symbol
_atom_site_fract_x
_atom_site_fract_y
_atom_site_fract_z
_atom_site_U_iso_or_equiv
_atom_site_adp_type
_atom_site_occupancy
_atom_site_symmetry_multiplicity
_atom_site_calc_flag
_atom_site_refinement_flags
N1 N 0.16440(10) 0.05922(6) 0.54874(9) 0.0375(3) Uani 1 1 d .
O1 O 0.63286(10) -0.05075(6) 0.88424(11) 0.0655(3) Uani 1 1 d .
O2 O 0.56678(10) -0.00011(6) 0.63187(10) 0.0600(3) Uani 1 1 d .
C1 C 0.07093(12) 0.05145(7) 0.62489(11) 0.0359(3) Uani 1 1 d .
C2 C -0.04656(13) 0.07862(7) 0.61555(13) 0.0448(3) Uani 1 1 d .
H2 H -0.0729 0.1068 0.5513 0.054 Uiso 1 1 calc R
C3 C -0.12202(13) 0.06241(8) 0.70416(15) 0.0507(4) Uani 1 1 d .
H3 H -0.2013 0.0796 0.6999 0.061 Uiso 1 1 calc R
C4 C -0.08217(13) 0.02056(8) 0.80083(14) 0.0492(4) Uani 1 1 d .
H4 H -0.1354 0.0107 0.8600 0.059 Uiso 1 1 calc R
C5 C 0.03378(12) -0.00650(7) 0.81066(12) 0.0408(3) Uani 1 1 d .
H5 H 0.0591 -0.0342 0.8758 0.049 Uiso 1 1 calc R
C6 C 0.11340(11) 0.00833(6) 0.72079(11) 0.0338(3) Uani 1 1 d .
C7 C 0.23855(11) -0.00911(6) 0.69960(11) 0.0337(3) Uani 1 1 d .
C8 C 0.26287(12) 0.02303(7) 0.59355(11) 0.0367(3) Uani 1 1 d .
H8 H 0.3368 0.0202 0.5577 0.044 Uiso 1 1 calc R
C9 C 0.15880(14) 0.10161(7) 0.44058(11) 0.0440(3) Uani 1 1 d .
H9A H 0.0877 0.0868 0.3936 0.053 Uiso 1 1 calc R
H9B H 0.2294 0.0903 0.3961 0.053 Uiso 1 1 calc R
C10 C 0.15373(12) 0.18349(7) 0.46010(11) 0.0391(3) Uani 1 1 d .
C11 C 0.10380(13) 0.22739(8) 0.37185(13) 0.0472(3) Uani 1 1 d .
H11 H 0.0712 0.2059 0.3035 0.057 Uiso 1 1 calc R
C12 C 0.10159(15) 0.30277(9) 0.38343(15) 0.0588(4) Uani 1 1 d .
H12 H 0.0682 0.3316 0.3229 0.071 Uiso 1 1 calc R
C13 C 0.14872(16) 0.33512(9) 0.48419(16) 0.0608(4) Uani 1 1 d .
H13 H 0.1471 0.3858 0.4924 0.073 Uiso 1 1 calc R
C14 C 0.19825(16) 0.29221(9) 0.57280(14) 0.0590(4) Uani 1 1 d .
H14 H 0.2303 0.3140 0.6411 0.071 Uiso 1 1 calc R
C15 C 0.20084(14) 0.21672(8) 0.56126(12) 0.0496(4) Uani 1 1 d .
H15 H 0.2345 0.1881 0.6219 0.060 Uiso 1 1 calc R
C16 C 0.32329(11) -0.04835(6) 0.77815(10) 0.0331(3) Uani 1 1 d .
C17 C 0.44406(11) -0.03328(7) 0.78514(11) 0.0359(3) Uani 1 1 d .
C18 C 0.53065(12) -0.07191(7) 0.86291(13) 0.0434(3) Uani 1 1 d .
H18 H 0.5060 -0.1151 0.8980 0.052 Uiso 1 1 calc R
C19 C 0.50370(12) 0.02232(8) 0.70894(12) 0.0392(3) Uani 1 1 d .
C20 C 0.49097(12) 0.10182(7) 0.73191(12) 0.0392(3) Uani 1 1 d .
C21 C 0.43325(13) 0.12816(8) 0.82901(12) 0.0449(3) Uani 1 1 d .
H21 H 0.3972 0.0956 0.8798 0.054 Uiso 1 1 calc R
C22 C 0.42902(15) 0.20264(8) 0.85071(15) 0.0572(4) Uani 1 1 d .
H22 H 0.3909 0.2202 0.9164 0.069 Uiso 1 1 calc R
C23 C 0.48147(17) 0.25067(9) 0.77481(18) 0.0655(5) Uani 1 1 d .
H23 H 0.4796 0.3008 0.7899 0.079 Uiso 1 1 calc R
C24 C 0.53665(16) 0.22510(9) 0.67676(17) 0.0649(5) Uani 1 1 d .
H24 H 0.5705 0.2580 0.6251 0.078 Uiso 1 1 calc R
C25 C 0.54194(14) 0.15140(9) 0.65503(15) 0.0530(4) Uani 1 1 d .
H25 H 0.5797 0.1344 0.5888 0.064 Uiso 1 1 calc R
C26 C 0.27075(11) -0.10764(6) 0.85058(11) 0.0350(3) Uani 1 1 d .
C27 C 0.28709(13) -0.11057(8) 0.97204(12) 0.0444(3) Uani 1 1 d .
H27 H 0.3300 -0.0737 1.0118 0.053 Uiso 1 1 calc R
C28 C 0.23955(16) -0.16845(9) 1.03429(14) 0.0578(4) Uani 1 1 d .
H28 H 0.2515 -0.1705 1.1156 0.069 Uiso 1 1 calc R
C29 C 0.17515(15) -0.22251(9) 0.97651(16) 0.0601(4) Uani 1 1 d .
H29 H 0.1439 -0.2613 1.0186 0.072 Uiso 1 1 calc R
C30 C 0.15651(14) -0.21963(8) 0.85656(16) 0.0559(4) Uani 1 1 d .
H30 H 0.1123 -0.2563 0.8176 0.067 Uiso 1 1 calc R
C31 C 0.20317(13) -0.16248(7) 0.79385(13) 0.0452(3) Uani 1 1 d .
H31 H 0.1894 -0.1605 0.7127 0.054 Uiso 1 1 calc R

loop_
_atom_site_aniso_label
_atom_site_aniso_U_11
_atom_site_aniso_U_22
_atom_site_aniso_U_33
_atom_site_aniso_U_23
_atom_site_aniso_U_13
_atom_site_aniso_U_12
N1 0.0413(6) 0.0346(5) 0.0365(6) 0.0033(4) -0.0009(5) 0.0014(5)
O1 0.0415(6) 0.0606(7) 0.0927(9) 0.0147(6) -0.0173(6) -0.0043(5)
O2 0.0560(7) 0.0646(7) 0.0612(7) 0.0004(5) 0.0247(6) 0.0070(5)
C1 0.0367(7) 0.0284(6) 0.0425(7) -0.0035(5) -0.0013(6) -0.0009(5)
C2 0.0420(8) 0.0343(7) 0.0572(9) -0.0026(6) -0.0075(7) 0.0055(6)
C3 0.0335(7) 0.0460(8) 0.0725(10) -0.0105(7) 0.0019(7) 0.0070(6)
C4 0.0399(8) 0.0491(8) 0.0595(9) -0.0055(7) 0.0136(7) -0.0007(6)
C5 0.0395(7) 0.0388(7) 0.0446(7) -0.0010(6) 0.0063(6) -0.0001(6)
C6 0.0334(7) 0.0293(6) 0.0386(7) -0.0027(5) 0.0008(5) -0.0009(5)
C7 0.0327(6) 0.0315(6) 0.0371(7) 0.0007(5) 0.0024(5) -0.0001(5)
C8 0.0335(7) 0.0367(7) 0.0402(7) -0.0008(5) 0.0034(5) 0.0006(5)
C9 0.0554(9) 0.0417(7) 0.0345(7) 0.0028(6) -0.0030(6) -0.0008(6)
C10 0.0395(7) 0.0392(7) 0.0386(7) 0.0050(5) 0.0038(6) -0.0023(5)
C11 0.0474(8) 0.0485(8) 0.0454(8) 0.0063(6) -0.0025(6) 0.0014(6)
C12 0.0605(10) 0.0481(9) 0.0678(10) 0.0179(8) 0.0012(8) 0.0077(7)
C13 0.0685(11) 0.0377(8) 0.0773(12) 0.0001(8) 0.0142(9) -0.0014(7)
C14 0.0741(11) 0.0511(9) 0.0521(9) -0.0076(7) 0.0058(8) -0.0148(8)
C15 0.0620(10) 0.0467(8) 0.0397(7) 0.0054(6) -0.0027(7) -0.0066(7)
C16 0.0361(7) 0.0289(6) 0.0346(6) -0.0019(5) 0.0031(5) 0.0024(5)
C17 0.0352(7) 0.0308(6) 0.0417(7) -0.0002(5) 0.0018(5) 0.0024(5)
C18 0.0400(8) 0.0340(7) 0.0557(8) 0.0033(6) -0.0029(6) 0.0022(6)
C19 0.0300(7) 0.0467(8) 0.0412(7) 0.0020(6) 0.0033(6) 0.0015(6)
C20 0.0320(7) 0.0409(7) 0.0446(7) 0.0080(6) 0.0000(6) -0.0039(5)
C21 0.0464(8) 0.0410(7) 0.0474(8) 0.0051(6) 0.0044(6) -0.0041(6)
C22 0.0613(10) 0.0462(8) 0.0642(10) -0.0037(7) 0.0042(8) 0.0005(7)
C23 0.0669(11) 0.0384(8) 0.0908(13) 0.0061(8) -0.0025(10) -0.0067(8)
C24 0.0610(10) 0.0491(9) 0.0852(13) 0.0233(9) 0.0096(9) -0.0102(8)
C25 0.0459(9) 0.0543(9) 0.0595(9) 0.0133(7) 0.0109(7) -0.0036(7)
C26 0.0324(6) 0.0298(6) 0.0428(7) 0.0022(5) 0.0026(5) 0.0032(5)
C27 0.0511(8) 0.0398(7) 0.0424(8) -0.0012(6) 0.0041(6) 0.0001(6)
C28 0.0718(11) 0.0566(9) 0.0460(8) 0.0094(7) 0.0148(8) 0.0028(8)
C29 0.0581(10) 0.0476(9) 0.0757(12) 0.0181(8) 0.0168(8) -0.0059(7)
C30 0.0483(9) 0.0385(8) 0.0802(12) 0.0067(7) -0.0075(8) -0.0096(7)
C31 0.0468(8) 0.0384(7) 0.0497(8) 0.0029(6) -0.0067(6) -0.0023(6)

loop_
_atom_type_symbol
_atom_type_description
_atom_type_scat_dispersion_real
_atom_type_scat_dispersion_imag
_atom_type_scat_source
C C 0.0033 0.0016 'International Tables Vol C Tables 4.2.6.8 and 6.1.1.4'
H H 0.0000 0.0000 'International Tables Vol C Tables 4.2.6.8 and 6.1.1.4'
N N 0.0061 0.0033 'International Tables Vol C Tables 4.2.6.8 and 6.1.1.4'
O O 0.0106 0.0060 'International Tables Vol C Tables 4.2.6.8 and 6.1.1.4'

loop_
_geom_angle_atom_site_label_1
_geom_angle_atom_site_label_2
_geom_angle_atom_site_label_3
_geom_angle
C8 N1 C1 108.90(10)
C8 N1 C9 125.68(12)
C1 N1 C9 125.38(11)
N1 C1 C2 129.47(12)
N1 C1 C6 108.00(11)
C2 C1 C6 122.53(13)
C3 C2 C1 117.62(13)
C3 C2 H2 121.2
C1 C2 H2 121.2
C2 C3 C4 121.17(13)
C2 C3 H3 119.4
C4 C3 H3 119.4
C5 C4 C3 121.55(14)
C5 C4 H4 119.2
C3 C4 H4 119.2
C4 C5 C6 118.89(13)
C4 C5 H5 120.6
C6 C5 H5 120.6
C5 C6 C1 118.24(12)
C5 C6 C7 135.33(12)
C1 C6 C7 106.42(11)
C8 C7 C6 105.97(11)
C8 C7 C16 127.06(12)
C6 C7 C16 126.85(11)
N1 C8 C7 110.71(11)
N1 C8 H8 124.6
C7 C8 H8 124.6
N1 C9 C10 113.70(11)
N1 C9 H9A 108.8
C10 C9 H9A 108.8
N1 C9 H9B 108.8
C10 C9 H9B 108.8
H9A C9 H9B 107.7
C11 C10 C15 118.41(13)
C11 C10 C9 118.84(12)
C15 C10 C9 122.71(12)
C10 C11 C12 121.06(14)
C10 C11 H11 119.5
C12 C11 H11 119.5
C13 C12 C11 120.00(14)
C13 C12 H12 120.0
C11 C12 H12 120.0
C14 C13 C12 119.61(14)
C14 C13 H13 120.2
C12 C13 H13 120.2
C13 C14 C15 120.48(15)
C13 C14 H14 119.8
C15 C14 H14 119.8
C10 C15 C14 120.44(14)
C10 C15 H15 119.8
C14 C15 H15 119.8
C17 C16 C7 122.71(11)
C17 C16 C26 121.16(11)
C7 C16 C26 116.12(11)
C16 C17 C18 123.69(12)
C16 C17 C19 123.69(11)
C18 C17 C19 112.54(11)
O1 C18 C17 123.48(13)
O1 C18 H18 118.3
C17 C18 H18 118.3
O2 C19 C20 121.27(13)
O2 C19 C17 117.91(12)
C20 C19 C17 120.74(11)
C21 C20 C25 119.19(13)
C21 C20 C19 122.06(12)
C25 C20 C19 118.72(13)
C22 C21 C20 120.25(14)
C22 C21 H21 119.9
C20 C21 H21 119.9
C23 C22 C21 119.71(16)
C23 C22 H22 120.1
C21 C22 H22 120.1
C24 C23 C22 120.43(15)
C24 C23 H23 119.8
C22 C23 H23 119.8
C25 C24 C23 120.23(15)
C25 C24 H24 119.9
C23 C24 H24 119.9
C24 C25 C20 120.16(16)
C24 C25 H25 119.9
C20 C25 H25 119.9
C27 C26 C31 118.64(12)
C27 C26 C16 122.75(12)
C31 C26 C16 118.61(12)
C28 C27 C26 120.13(14)
C28 C27 H27 119.9
C26 C27 H27 119.9
C29 C28 C27 120.25(15)
C29 C28 H28 119.9
C27 C28 H28 119.9
C28 C29 C30 120.23(14)
C28 C29 H29 119.9
C30 C29 H29 119.9
C29 C30 C31 120.05(15)
C29 C30 H30 120.0
C31 C30 H30 120.0
C30 C31 C26 120.66(14)
C30 C31 H31 119.7
C26 C31 H31 119.7

loop_
_geom_bond_atom_site_label_1
_geom_bond_atom_site_label_2
_geom_bond_distance
N1 C8 1.3539(17)
N1 C1 1.3834(17)
N1 C9 1.4524(16)
O1 C18 1.2087(17)
O2 C19 1.2142(16)
C1 C2 1.3898(19)
C1 C6 1.4093(17)
C2 C3 1.368(2)
C2 H2 0.9300
C3 C4 1.395(2)
C3 H3 0.9300
C4 C5 1.373(2)
C4 H4 0.9300
C5 C6 1.4033(18)
C5 H5 0.9300
C6 C7 1.4495(18)
C7 C8 1.3781(17)
C7 C16 1.4551(17)
C8 H8 0.9300
C9 C10 1.5112(19)
C9 H9A 0.9700
C9 H9B 0.9700
C10 C11 1.3810(19)
C10 C15 1.3829(19)
C11 C12 1.381(2)
C11 H11 0.9300
C12 C13 1.372(2)
C12 H12 0.9300
C13 C14 1.372(2)
C13 H13 0.9300
C14 C15 1.384(2)
C14 H14 0.9300
C15 H15 0.9300
C16 C17 1.3619(17)
C16 C26 1.4921(17)
C17 C18 1.4573(18)
C17 C19 1.5043(18)
C18 H18 0.9300
C19 C20 1.4811(19)
C20 C21 1.385(2)
C20 C25 1.3935(19)
C21 C22 1.382(2)
C21 H21 0.9300
C22 C23 1.375(2)
C22 H22 0.9300
C23 C24 1.375(3)
C23 H23 0.9300
C24 C25 1.369(2)
C24 H24 0.9300
C25 H25 0.9300
C26 C27 1.3871(19)
C26 C31 1.3908(19)
C27 C28 1.387(2)
C27 H27 0.9300
C28 C29 1.368(2)
C28 H28 0.9300
C29 C30 1.373(2)
C29 H29 0.9300
C30 C31 1.376(2)
C30 H30 0.9300
C31 H31 0.9300

loop_
_geom_hbond_atom_site_label_D
_geom_hbond_atom_site_label_H
_geom_hbond_atom_site_label_A
_geom_hbond_distance_DH
_geom_hbond_distance_HA
_geom_hbond_distance_DA
_geom_hbond_angle_DHA
_geom_hbond_site_symmetry_A
C8 H8 O2 0.93 2.47 3.2720(16) 144.1 3_656
C27 H27 O1 0.93 2.58 3.4630(19) 157.9 3_657

loop_
_geom_torsion_atom_site_label_1
_geom_torsion_atom_site_label_2
_geom_torsion_atom_site_label_3
_geom_torsion_atom_site_label_4
_geom_torsion
C8 N1 C1 C2 -179.72(13)
C9 N1 C1 C2 2.4(2)
C8 N1 C1 C6 -0.22(14)
C9 N1 C1 C6 -178.13(11)
N1 C1 C2 C3 179.71(13)
C6 C1 C2 C3 0.28(19)
C1 C2 C3 C4 0.5(2)
C2 C3 C4 C5 -0.5(2)
C3 C4 C5 C6 -0.2(2)
C4 C5 C6 C1 0.91(19)
C4 C5 C6 C7 179.35(14)
N1 C1 C6 C5 179.50(11)
C2 C1 C6 C5 -0.96(18)
N1 C1 C6 C7 0.64(13)
C2 C1 C6 C7 -179.82(12)
C5 C6 C7 C8 -179.38(14)
C1 C6 C7 C8 -0.81(13)
C5 C6 C7 C16 -3.1(2)
C1 C6 C7 C16 175.47(11)
C1 N1 C8 C7 -0.33(14)
C9 N1 C8 C7 177.58(11)
C6 C7 C8 N1 0.71(14)
C16 C7 C8 N1 -175.56(11)
C8 N1 C9 C10 -107.71(14)
C1 N1 C9 C10 69.86(17)
N1 C9 C10 C11 -155.91(13)
N1 C9 C10 C15 26.39(19)
C15 C10 C11 C12 0.5(2)
C9 C10 C11 C12 -177.29(14)
C10 C11 C12 C13 -0.5(2)
C11 C12 C13 C14 0.2(3)
C12 C13 C14 C15 -0.1(3)
C11 C10 C15 C14 -0.3(2)
C9 C10 C15 C14 177.37(15)
C13 C14 C15 C10 0.1(3)
C8 C7 C16 C17 28.96(19)
C6 C7 C16 C17 -146.55(13)
C8 C7 C16 C26 -150.15(12)
C6 C7 C16 C26 34.33(17)
C7 C16 C17 C18 -179.87(12)
C26 C16 C17 C18 -0.79(19)
C7 C16 C17 C19 -3.19(19)
C26 C16 C17 C19 175.88(11)
C16 C17 C18 O1 -166.79(14)
C19 C17 C18 O1 16.2(2)
C16 C17 C19 O2 -107.54(16)
C18 C17 C19 O2 69.46(16)
C16 C17 C19 C20 75.77(17)
C18 C17 C19 C20 -107.23(14)
O2 C19 C20 C21 -171.01(14)
C17 C19 C20 C21 5.57(19)
O2 C19 C20 C25 7.1(2)
C17 C19 C20 C25 -176.36(12)
C25 C20 C21 C22 -1.6(2)
C19 C20 C21 C22 176.49(14)
C20 C21 C22 C23 0.6(2)
C21 C22 C23 C24 0.8(3)
C22 C23 C24 C25 -1.3(3)
C23 C24 C25 C20 0.3(3)
C21 C20 C25 C24 1.1(2)
C19 C20 C25 C24 -176.98(14)
C17 C16 C26 C27 54.66(18)
C7 C16 C26 C27 -126.21(13)
C17 C16 C26 C31 -124.94(14)
C7 C16 C26 C31 54.19(15)
C31 C26 C27 C28 1.8(2)
C16 C26 C27 C28 -177.75(13)
C26 C27 C28 C29 -0.7(2)
C27 C28 C29 C30 -0.4(3)
C28 C29 C30 C31 0.3(3)
C29 C30 C31 C26 0.8(2)
C27 C26 C31 C30 -1.9(2)
C16 C26 C31 C30 177.73(13)

loop_
_cod_related_entry_id
_cod_related_entry_database
_cod_related_entry_code
1 ChemSpider 30652056
